data_7114594
loop_
_publ_author_name
'Stefan Pelties'
'Dirk Herrmann'
'Bas de Bruin'
'Frantisek Hartl'
'Robert Wolf'

_publ_section_title
;
 Selective P4 activation by an organometallic nickel(I) radical: formation
 of a dinuclear nickel(II) tetraphosphide and related di- and
 trichalcogenides
;
_journal_name_full Chem.Commun.
_journal_page_first 7014
_journal_paper_doi 10.1039/C4CC02601B
_journal_volume 50
_journal_year 2014
_chemical_formula_moiety 'C26 H29 N2 Ni'
_chemical_formula_sum 'C26 H29 N2 Ni'
_chemical_formula_weight 428.22
_chemical_name_systematic
;
 ?
;
_space_group_crystal_system orthorhombic
_space_group_IT_number 62
_space_group_name_Hall '-P 2ac 2n'
_space_group_name_H-M_alt 'P n m a'
_symmetry_space_group_name_Hall '-P 2ac 2n'
_symmetry_space_group_name_H-M 'P n m a'
_atom_sites_solution_hydrogens mixed
_atom_sites_solution_primary direct
_audit_creation_date 2014-03-18
_audit_creation_method
;
Olex2 1.2
(compiled 2014.02.28 svn.r2899 for OlexSys, GUI svn.r4781)
;
_cell_angle_alpha 90
_cell_angle_beta 90
_cell_angle_gamma 90
_cell_formula_units_Z 4
_cell_length_a 22.89090(10)
_cell_length_b 11.10740(10)
_cell_length_c 9.03710(10)
_cell_measurement_reflns_used 31289
_cell_measurement_temperature 123.1(4)
_cell_measurement_theta_max 66.9240
_cell_measurement_theta_min 5.2430
_cell_volume 2297.76(3)
_computing_cell_refinement
'CrysAlisPro, Agilent Technologies, Version 1.171.37.31 (release 14-01-2014 CrysAlis171 .NET) (compiled Jan 14 2014,18:38:05)'
_computing_data_collection
'CrysAlisPro, Agilent Technologies, Version 1.171.37.31 (release 14-01-2014 CrysAlis171 .NET) (compiled Jan 14 2014,18:38:05)'
_computing_data_reduction
'CrysAlisPro, Agilent Technologies, Version 1.171.37.31 (release 14-01-2014 CrysAlis171 .NET) (compiled Jan 14 2014,18:38:05)'
_computing_molecular_graphics 'Olex2 (Dolomanov et al., 2009)'
_computing_publication_material 'Olex2 (Dolomanov et al., 2009)'
_computing_structure_refinement 'ShelXL (Sheldrick, 2008)'
_computing_structure_solution 'SIR97 (Burla et al., 2007)'
_diffrn_ambient_environment N~2~
_diffrn_ambient_temperature 123.1(4)
_diffrn_detector 'CCD plate'
_diffrn_detector_area_resol_mean 5.1773
_diffrn_detector_type Atlas
_diffrn_measured_fraction_theta_full 0.986
_diffrn_measured_fraction_theta_max 1.000
_diffrn_measurement_device 'four-circle diffractometer'
_diffrn_measurement_device_type 'Xcalibur, Atlas, Gemini ultra'
_diffrn_measurement_method '\w scans'
_diffrn_orient_matrix_UB_11 -0.1169996000
_diffrn_orient_matrix_UB_12 0.0926894000
_diffrn_orient_matrix_UB_13 0.0192892000
_diffrn_orient_matrix_UB_21 0.0591175000
_diffrn_orient_matrix_UB_22 0.0897542000
_diffrn_orient_matrix_UB_23 -0.0456906000
_diffrn_orient_matrix_UB_31 -0.1088984000
_diffrn_orient_matrix_UB_32 -0.0509322000
_diffrn_orient_matrix_UB_33 -0.0455121000
_diffrn_radiation_monochromator mirror
_diffrn_radiation_probe x-ray
_diffrn_radiation_type CuK\a
_diffrn_radiation_wavelength 1.54178
_diffrn_reflns_av_R_equivalents 0.0377
_diffrn_reflns_av_unetI/netI 0.0112
_diffrn_reflns_Laue_measured_fraction_full 0.986
_diffrn_reflns_Laue_measured_fraction_max 1.000
_diffrn_reflns_limit_h_max 27
_diffrn_reflns_limit_h_min -27
_diffrn_reflns_limit_k_max 13
_diffrn_reflns_limit_k_min -13
_diffrn_reflns_limit_l_max 10
_diffrn_reflns_limit_l_min -10
_diffrn_reflns_number 49162
_diffrn_reflns_point_group_measured_fraction_full 0.986
_diffrn_reflns_point_group_measured_fraction_max 1.000
_diffrn_reflns_theta_full 67.679
_diffrn_reflns_theta_max 67.034
_diffrn_reflns_theta_min 3.862
_diffrn_source 'sealed X-ray tube'
_diffrn_source_type 'Enhance Ultra (Cu) X-ray Source'
_exptl_absorpt_coefficient_mu 1.299
_exptl_absorpt_correction_T_max 1.00000
_exptl_absorpt_correction_T_min 0.85335
_exptl_absorpt_correction_type multi-scan
_exptl_absorpt_process_details
'CrysAlisPro, Agilent Technologies, Version 1.171.37.31 (release 14-01-2014 CrysAlis171 .NET) (compiled Jan 14 2014,18:38:05) Empirical absorption correction using spherical harmonics, implemented in SCALE3 ABSPACK scaling algorithm.'
_exptl_crystal_colour 'clear yellow'
_exptl_crystal_colour_lustre clear
_exptl_crystal_colour_primary yellow
_exptl_crystal_density_diffrn 1.238
_exptl_crystal_description block
_exptl_crystal_F_000 908
_exptl_crystal_size_max 0.1
_exptl_crystal_size_mid 0.1
_exptl_crystal_size_min 0.05
_refine_diff_density_max 0.212
_refine_diff_density_min -0.423
_refine_diff_density_rms 0.095
_refine_ls_extinction_method none
_refine_ls_goodness_of_fit_ref 1.120
_refine_ls_hydrogen_treatment mixed
_refine_ls_matrix_type full
_refine_ls_number_parameters 167
_refine_ls_number_reflns 2165
_refine_ls_number_restraints 2
_refine_ls_restrained_S_all 1.120
_refine_ls_R_factor_all 0.0309
_refine_ls_R_factor_gt 0.0298
_refine_ls_shift/su_max 0.000
_refine_ls_shift/su_mean 0.000
_refine_ls_structure_factor_coef Fsqd
_refine_ls_weighting_details 'w=1/[\s^2^(Fo^2^)+(0.0401P)^2^+1.0664P] where P=(Fo^2^+2Fc^2^)/3'
_refine_ls_weighting_scheme calc
_refine_ls_wR_factor_gt 0.0789
_refine_ls_wR_factor_ref 0.0798
_reflns_Friedel_coverage 0.000
_reflns_number_gt 2072
_reflns_number_total 2165
_reflns_threshold_expression 'I > 2\s(I)'
_cod_data_source_file c4cc02601b2.cif
_cod_data_source_block 2
_cod_database_code 7114594
_shelxl_version_number 2013-4
_chemical_oxdiff_formula 'C26 H41 N2 Ni'
_shelx_space_group_comment
;
The symmetry employed for this shelxl refinement is uniquely defined
by the following loop, which should always be used as a source of
symmetry information in preference to the above space-group names.
They are only intended as comments.
;
_reflns_odcompleteness_completeness 99.92
_reflns_odcompleteness_iscentric 1
_reflns_odcompleteness_theta 66.97
_olex2_refinement_description
;
1. Others
 Fixed U12: C1(0) C2(0) C3(0) C6(0) C7(0) C10(0) C12(0) C13(0) C16(0) C18(0)
 N1(0) N2(0) Ni1(0)
 Fixed U23: C1(0) C2(0) C3(0) C6(0) C7(0) C10(0) C12(0) C13(0) C16(0) C18(0)
 N1(0) N2(0) Ni1(0)
 Fixed Uiso: H2(0.028) H3(0.029) H4(0.038) H5(0.033) H6(0.03) H9(0.031)
 H11A(0.05) H11B(0.05) H11C(0.05) H15(0.026) H17A(0.045) H17B(0.045) H17C(0.045)
 Fixed X: H2(0.3765) H3(0.2763) H4(0.4627) H5(0.3591) H6(0.2957) H9(0.5741)
 H11A(0.435) H11B(0.4877) H11C(0.4379) H15(0.1751) H17A(0.307) H17B(0.2455)
 H17C(0.2662)
 Fixed Y: C1(0.25) C2(0.25) H2(0.25) C3(0.25) H3(0.25) H4(0.1366) H5(0.4325)
 C6(0.25) H6(0.25) C7(0.25) H9(0.43) C10(0.25) H11A(0.4757) H11B(0.5421)
 H11C(0.4867) C12(0.25) C13(0.25) H15(0.0698) C16(0.25) H17A(0.0187) H17B(-
 0.0428) H17C(0.0175) C18(0.25) N1(0.25) N2(0.25) Ni1(0.25) H18B(0.25)
 H12A(0.25)
 Fixed Z: H2(0.872) H3(0.777) H4(0.1096) H5(0.1336) H6(0.1551) H9(0.7046)
 H11A(0.5838) H11B(0.6588) H11C(0.7566) H15(0.3061) H17A(0.4436) H17B(0.435)
 H17C(0.5828)
;
_olex2_computing_structure_refinement_long 'ShelXL (Sheldrick, 2008)'

loop_
_space_group_symop_operation_xyz
'x, y, z'
'-x+1/2, -y, z+1/2'
'x+1/2, -y+1/2, -z+1/2'
'-x, y+1/2, -z'
'-x, -y, -z'
'x-1/2, y, -z-1/2'
'-x-1/2, y-1/2, z-1/2'
'x, -y-1/2, z'

loop_
_atom_site_label
_atom_site_type_symbol
_atom_site_fract_x
_atom_site_fract_y
_atom_site_fract_z
_atom_site_U_iso_or_equiv
_atom_site_adp_type
_atom_site_occupancy
_atom_site_site_symmetry_order
_atom_site_calc_flag
_atom_site_refinement_flags_posn
_atom_site_refinement_flags_adp
_atom_site_refinement_flags_occupancy
C1 C 0.37127(8) 0.2500 0.5207(2) 0.0175(4) Uani 1 2 d S T P
C2 C 0.36524(9) 0.2500 0.7731(2) 0.0236(4) Uani 1 2 d S T P
H2 H 0.3765 0.2500 0.8720 0.028 Uiso 1 2 calc R U P
C3 C 0.31039(8) 0.2500 0.7211(2) 0.0238(4) Uani 1 2 d S T P
H3 H 0.2763 0.2500 0.7770 0.029 Uiso 1 2 calc R U P
C4 C 0.42999(6) 0.18593(15) 0.11759(15) 0.0315(3) Uani 1 1 d . . .
H4 H 0.4627 0.1366 0.1096 0.038 Uiso 1 1 calc R U .
C5 C 0.37173(7) 0.35293(13) 0.13180(15) 0.0275(3) Uani 1 1 d . . .
H5 H 0.3591 0.4325 0.1336 0.033 Uiso 1 1 calc R U .
C6 C 0.33601(9) 0.2500 0.1427(2) 0.0248(4) Uani 1 2 d S T P
H6 H 0.2957 0.2500 0.1551 0.030 Uiso 1 2 calc R U P
C7 C 0.46467(8) 0.2500 0.66424(19) 0.0182(4) Uani 1 2 d S T P
C8 C 0.49348(6) 0.35971(12) 0.67573(14) 0.0224(3) Uani 1 1 d . . .
C9 C 0.55382(6) 0.35763(13) 0.69796(16) 0.0259(3) Uani 1 1 d . . .
H9 H 0.5741 0.4300 0.7046 0.031 Uiso 1 1 calc R U .
C10 C 0.58418(9) 0.2500 0.7103(2) 0.0252(4) Uani 1 2 d S T P
C11 C 0.46054(7) 0.47662(14) 0.66805(19) 0.0336(4) Uani 1 1 d . . .
H11A H 0.4350 0.4757 0.5838 0.050 Uiso 1 1 calc R U .
H11B H 0.4877 0.5421 0.6588 0.050 Uiso 1 1 calc R U .
H11C H 0.4379 0.4867 0.7566 0.050 Uiso 1 1 calc R U .
C12 C 0.64940(9) 0.2500 0.7370(3) 0.0369(6) Uani 1 2 d DS T P
C13 C 0.26418(7) 0.2500 0.47191(19) 0.0172(4) Uani 1 2 d S T P
C14 C 0.24064(5) 0.14017(11) 0.42831(14) 0.0193(3) Uani 1 1 d . . .
C15 C 0.19176(6) 0.14224(12) 0.33601(14) 0.0214(3) Uani 1 1 d . . .
H15 H 0.1751 0.0698 0.3061 0.026 Uiso 1 1 calc R U .
C16 C 0.16731(8) 0.2500 0.2876(2) 0.0222(4) Uani 1 2 d S T P
C17 C 0.26723(6) 0.02275(13) 0.47683(17) 0.0298(3) Uani 1 1 d . . .
H17A H 0.3070 0.0187 0.4436 0.045 Uiso 1 1 calc R U .
H17B H 0.2455 -0.0428 0.4350 0.045 Uiso 1 1 calc R U .
H17C H 0.2662 0.0175 0.5828 0.045 Uiso 1 1 calc R U .
C18 C 0.11544(11) 0.2500 0.1846(3) 0.0335(5) Uani 1 2 d S T P
N1 N 0.40185(6) 0.2500 0.65116(17) 0.0183(3) Uani 1 2 d S T P
N2 N 0.31437(6) 0.2500 0.56773(16) 0.0179(3) Uani 1 2 d S T P
Ni1 Ni 0.39915(2) 0.2500 0.32554(3) 0.02147(13) Uani 1 2 d S T P
H18A H 0.1154(8) 0.1775(18) 0.124(2) 0.045(5) Uiso 1 1 d . . .
H18B H 0.0812(14) 0.2500 0.241(4) 0.052(8) Uiso 1 2 d S . P
H12B H 0.6629(12) 0.1776(19) 0.786(2) 0.096(9) Uiso 1 1 d D . .
H12A H 0.6690(17) 0.2500 0.639(2) 0.096(13) Uiso 1 2 d DS . P

loop_
_atom_site_aniso_label
_atom_site_aniso_U_11
_atom_site_aniso_U_22
_atom_site_aniso_U_33
_atom_site_aniso_U_23
_atom_site_aniso_U_13
_atom_site_aniso_U_12
C1 0.0152(8) 0.0207(9) 0.0167(9) 0.000 -0.0023(7) 0.000
C2 0.0210(9) 0.0380(11) 0.0118(8) 0.000 0.0003(7) 0.000
C3 0.0200(9) 0.0360(11) 0.0154(9) 0.000 0.0036(7) 0.000
C4 0.0274(7) 0.0523(9) 0.0147(6) -0.0043(6) -0.0012(5) 0.0143(7)
C5 0.0391(8) 0.0274(7) 0.0160(6) 0.0000(6) -0.0052(6) 0.0020(6)
C6 0.0194(9) 0.0425(12) 0.0124(8) 0.000 -0.0018(7) 0.000
C7 0.0147(9) 0.0272(10) 0.0127(8) 0.000 -0.0023(7) 0.000
C8 0.0203(7) 0.0246(7) 0.0224(7) -0.0023(5) -0.0026(5) 0.0010(5)
C9 0.0206(7) 0.0259(7) 0.0313(7) -0.0033(6) -0.0047(6) -0.0040(6)
C10 0.0167(9) 0.0323(10) 0.0264(10) 0.000 -0.0052(8) 0.000
C11 0.0260(7) 0.0247(8) 0.0501(10) -0.0050(7) -0.0050(6) 0.0031(6)
C12 0.0177(10) 0.0395(13) 0.0536(15) 0.000 -0.0113(10) 0.000
C13 0.0115(8) 0.0263(9) 0.0139(8) 0.000 0.0001(7) 0.000
C14 0.0168(6) 0.0217(7) 0.0194(6) 0.0009(5) 0.0014(5) 0.0012(5)
C15 0.0189(6) 0.0216(7) 0.0237(7) -0.0029(5) -0.0021(5) -0.0024(5)
C16 0.0168(9) 0.0259(9) 0.0239(9) 0.000 -0.0026(8) 0.000
C17 0.0281(7) 0.0230(7) 0.0383(8) 0.0031(6) -0.0070(6) 0.0024(6)
C18 0.0289(12) 0.0292(12) 0.0424(14) 0.000 -0.0176(10) 0.000
N1 0.0147(8) 0.0269(8) 0.0131(7) 0.000 -0.0012(6) 0.000
N2 0.0140(7) 0.0258(8) 0.0138(7) 0.000 -0.0017(6) 0.000
Ni1 0.01615(19) 0.0361(2) 0.01212(19) 0.000 -0.00017(11) 0.000

loop_
_atom_type_symbol
_atom_type_description
_atom_type_scat_dispersion_real
_atom_type_scat_dispersion_imag
_atom_type_scat_source
C C 0.0181 0.0091 'International Tables Vol C Tables 4.2.6.8 and 6.1.1.4'
H H 0.0000 0.0000 'International Tables Vol C Tables 4.2.6.8 and 6.1.1.4'
N N 0.0311 0.0180 'International Tables Vol C Tables 4.2.6.8 and 6.1.1.4'
Ni Ni -3.0029 0.5091 'International Tables Vol C Tables 4.2.6.8 and 6.1.1.4'

loop_
_geom_angle_atom_site_label_1
_geom_angle_atom_site_label_2
_geom_angle_atom_site_label_3
_geom_angle
_geom_angle_site_symmetry_1
_geom_angle_site_symmetry_3
N1 C1 Ni1 129.41(13) . .
N2 C1 N1 102.64(15) . .
N2 C1 Ni1 127.95(13) . .
C3 C2 N1 106.71(16) . .
C2 C3 N2 106.76(16) . .
C4 C4 Ni1 70.48(5) 8_565 .
C5 C4 C4 107.86(9) 8_565 8_565
C5 C4 Ni1 73.02(8) 8_565 .
C4 C5 C6 107.90(13) 8_565 .
C4 C5 Ni1 68.91(8) 8_565 .
C6 C5 Ni1 71.69(9) . .
C5 C6 C5 108.46(17) . 8_565
C5 C6 Ni1 70.77(9) 8_565 .
C5 C6 Ni1 70.77(9) . .
C8 C7 C8 122.56(17) 8_565 .
C8 C7 N1 118.63(8) . .
C8 C7 N1 118.63(8) 8_565 .
C7 C8 C9 117.77(13) . .
C7 C8 C11 121.06(12) . .
C9 C8 C11 121.16(12) . .
C10 C9 C8 121.43(13) . .
C9 C10 C9 119.03(17) 8_565 .
C9 C10 C12 120.48(9) . .
C9 C10 C12 120.48(9) 8_565 .
C14 C13 C14 122.64(16) 8_565 .
C14 C13 N2 118.68(8) 8_565 .
C14 C13 N2 118.68(8) . .
C13 C14 C15 117.74(12) . .
C13 C14 C17 121.41(12) . .
C15 C14 C17 120.84(12) . .
C16 C15 C14 121.62(13) . .
C15 C16 C15 118.64(17) 8_565 .
C15 C16 C18 120.68(9) . .
C15 C16 C18 120.68(9) 8_565 .
C1 N1 C2 112.06(15) . .
C1 N1 C7 125.40(15) . .
C2 N1 C7 122.54(15) . .
C1 N2 C3 111.82(15) . .
C1 N2 C13 124.94(15) . .
C3 N2 C13 123.24(15) . .
C1 Ni1 C4 160.47(5) . 8_565
C1 Ni1 C4 160.47(5) . .
C1 Ni1 C5 131.02(6) . .
C1 Ni1 C5 131.02(6) . 8_565
C1 Ni1 C6 118.93(7) . .
C4 Ni1 C4 39.04(9) . 8_565
C4 Ni1 C5 38.07(6) 8_565 .
C4 Ni1 C5 64.07(6) . .
C4 Ni1 C5 64.07(6) 8_565 8_565
C4 Ni1 C5 38.07(6) . 8_565
C4 Ni1 C6 63.52(6) 8_565 .
C4 Ni1 C6 63.52(6) . .
C5 Ni1 C5 63.16(8) 8_565 .
C5 Ni1 C6 37.55(5) . .
C5 Ni1 C6 37.55(5) 8_565 .

loop_
_geom_bond_atom_site_label_1
_geom_bond_atom_site_label_2
_geom_bond_distance
_geom_bond_site_symmetry_2
C1 N1 1.371(2) .
C1 N2 1.370(2) .
C1 Ni1 1.8760(18) .
C2 C3 1.341(3) .
C2 N1 1.385(2) .
C3 N2 1.389(2) .
C4 C4 1.423(3) 8_565
C4 C5 1.408(2) 8_565
C4 Ni1 2.1299(14) .
C5 C4 1.408(2) 8_565
C5 C6 1.4092(19) .
C5 Ni1 2.1833(14) .
C6 C5 1.4092(19) 8_565
C6 Ni1 2.1952(19) .
C7 C8 1.3895(16) .
C7 C8 1.3895(16) 8_565
C7 N1 1.443(2) .
C8 C9 1.3960(19) .
C8 C11 1.5033(19) .
C9 C10 1.3872(17) .
C10 C9 1.3872(17) 8_565
C10 C12 1.512(3) .
C13 C14 1.3906(15) .
C13 C14 1.3906(15) 8_565
C13 N2 1.439(2) .
C14 C15 1.3959(18) .
C14 C17 1.5046(18) .
C15 C16 1.3918(16) .
C16 C15 1.3918(17) 8_565
C16 C18 1.509(3) .
Ni1 C4 2.1299(14) 8_565
Ni1 C5 2.1833(14) 8_565
